data_1558817
loop_
_publ_author_name
'Marchbank, Douglas H.'
'Ptycia-Lamky, Vernon C.'
'Decken, Andreas'
'Haltli, Bradley A.'
'Kerr, Russell G.'

_publ_section_title
;
 Guanahanolide A, a Meroterpenoid with a Sesterterpene Skeleton from
 Coral-Derived Streptomyces sp.
;
_journal_name_full 'Organic Letters'
_journal_paper_doi 10.1021/acs.orglett.0c02208
_journal_year 2020
_chemical_absolute_configuration
;
absolute configuration was determined using Mosher's Ester method at O(4)
;
_chemical_formula_moiety '[C37 H54 O5][C3 H6 O]'
_chemical_formula_sum 'C38.5 H57 O5.5'
_chemical_formula_weight 607.84
_space_group_crystal_system monoclinic
_space_group_IT_number 5
_space_group_name_Hall 'I 2y'
_space_group_name_H-M_alt 'I 1 2 1'
_atom_sites_solution_hydrogens geom
_atom_sites_solution_primary direct
_atom_sites_solution_secondary difmap
_audit_creation_method SHELXL-2018/1
_cell_angle_alpha 90
_cell_angle_beta 93.585(6)
_cell_angle_gamma 90
_cell_formula_units_Z 4
_cell_length_a 10.479(2)
_cell_length_b 10.076(2)
_cell_length_c 34.499(7)
_cell_measurement_reflns_used 6112
_cell_measurement_temperature 233(2)
_cell_measurement_theta_max 55.805
_cell_measurement_theta_min 2.551
_cell_volume 3635.5(12)
_computing_cell_refinement 'Bruker SMART'
_computing_data_collection 'Bruker SMART'
_computing_data_reduction 'Bruker SAINT'
_computing_molecular_graphics 'Bruker SHELXTL (Sheldrick, 2008)'
_computing_publication_material 'Bruker SHELXTL (Sheldrick, 2008)'
_computing_structure_refinement 'SHELXL-2018/1 (Sheldrick, 2018)'
_computing_structure_solution 'SHELXS-97 (Sheldrick, 2008)'
_diffrn_ambient_temperature 233(2)
_diffrn_measured_fraction_theta_full 0.999
_diffrn_measured_fraction_theta_max 0.974
_diffrn_measurement_device_type 'Bruker AXS SMART1000/P4'
_diffrn_measurement_method '\f and \w scans'
_diffrn_radiation_monochromator graphite
_diffrn_radiation_probe x-ray
_diffrn_radiation_type MoK\a
_diffrn_radiation_wavelength 0.71073
_diffrn_reflns_av_R_equivalents 0.0246
_diffrn_reflns_av_unetI/netI 0.0372
_diffrn_reflns_Laue_measured_fraction_full 0.999
_diffrn_reflns_Laue_measured_fraction_max 0.974
_diffrn_reflns_limit_h_max 11
_diffrn_reflns_limit_h_min -13
_diffrn_reflns_limit_k_max 13
_diffrn_reflns_limit_k_min -12
_diffrn_reflns_limit_l_max 40
_diffrn_reflns_limit_l_min -43
_diffrn_reflns_number 12632
_diffrn_reflns_point_group_measured_fraction_full 1.000
_diffrn_reflns_point_group_measured_fraction_max 0.975
_diffrn_reflns_theta_full 25.000
_diffrn_reflns_theta_max 27.492
_diffrn_reflns_theta_min 1.999
_diffrn_source 'fine-focus sealed tube'
_diffrn_source_type K-760
_diffrn_standards_decay_% 0
_diffrn_standards_interval_count 0
_diffrn_standards_interval_time 0
_diffrn_standards_number 0
_exptl_absorpt_coefficient_mu 0.072
_exptl_absorpt_correction_T_max 0.9486
_exptl_absorpt_correction_T_min 0.7638
_exptl_absorpt_correction_type multi-scan
_exptl_absorpt_process_details 'SADABS (Sheldrick, 2008)'
_exptl_crystal_colour colourless
_exptl_crystal_density_diffrn 1.111
_exptl_crystal_density_method 'not measured'
_exptl_crystal_description irregular
_exptl_crystal_F_000 1328
_exptl_crystal_recrystallization_method Acetone
_exptl_crystal_size_max 0.550
_exptl_crystal_size_mid 0.350
_exptl_crystal_size_min 0.250
_refine_diff_density_max 0.157
_refine_diff_density_min -0.125
_refine_diff_density_rms 0.030
_refine_ls_abs_structure_details
;
 Refined as an inversion twin.
;
_refine_ls_extinction_method none
_refine_ls_goodness_of_fit_ref 1.017
_refine_ls_hydrogen_treatment constr
_refine_ls_matrix_type full
_refine_ls_number_parameters 389
_refine_ls_number_reflns 7014
_refine_ls_number_restraints 1
_refine_ls_restrained_S_all 1.017
_refine_ls_R_factor_all 0.0679
_refine_ls_R_factor_gt 0.0449
_refine_ls_shift/su_max 0.002
_refine_ls_shift/su_mean 0.000
_refine_ls_structure_factor_coef Fsqd
_refine_ls_weighting_details 'w=1/[\s^2^(Fo^2^)+(0.0608P)^2^+0.5533P] where P=(Fo^2^+2Fc^2^)/3'
_refine_ls_weighting_scheme calc
_refine_ls_wR_factor_gt 0.1082
_refine_ls_wR_factor_ref 0.1219
_reflns_Friedel_coverage 0.894
_reflns_Friedel_fraction_full 1.000
_reflns_Friedel_fraction_max 0.976
_reflns_number_gt 5064
_reflns_number_total 7014
_reflns_threshold_expression 'I > 2\s(I)'
_cod_data_source_file rk191045.cif
_cod_data_source_block rk191045
_cod_original_sg_symbol_H-M 'I 2'
_cod_original_formula_sum 'C38.50 H57 O5.50'
_cod_database_code 1558817
_shelx_space_group_comment
;
The symmetry employed for this shelxl refinement is uniquely defined
by the following loop, which should always be used as a source of
symmetry information in preference to the above space-group names.
They are only intended as comments.
;
_shelx_estimated_absorpt_t_min 0.961
_shelx_estimated_absorpt_t_max 0.982

loop_
_space_group_symop_operation_xyz
'x, y, z'
'-x, y, -z'
'x+1/2, y+1/2, z+1/2'
'-x+1/2, y+1/2, -z+1/2'

loop_
_atom_site_label
_atom_site_type_symbol
_atom_site_fract_x
_atom_site_fract_y
_atom_site_fract_z
_atom_site_U_iso_or_equiv
_atom_site_adp_type
_atom_site_occupancy
_atom_site_site_symmetry_order
_atom_site_calc_flag
_atom_site_refinement_flags_posn
_atom_site_refinement_flags_adp
_atom_site_refinement_flags_occupancy
_atom_site_disorder_assembly
_atom_site_disorder_group
C1 C 0.5166(2) 0.0516(3) 0.91640(7) 0.0451(6) Uani 1 1 d . . . . .
C2 C 0.4847(3) -0.0677(3) 0.89895(8) 0.0531(7) Uani 1 1 d . . . . .
H2 H 0.434175 -0.069619 0.875472 0.064 Uiso 1 1 calc R U . . .
C3 C 0.5276(3) -0.1849(3) 0.91619(9) 0.0541(7) Uani 1 1 d . . . . .
C4 C 0.5997(3) -0.1835(3) 0.95137(8) 0.0548(7) Uani 1 1 d . . . . .
H4A H 0.626305 -0.263754 0.963197 0.066 Uiso 1 1 calc R U . . .
C5 C 0.6320(2) -0.0645(3) 0.96888(8) 0.0478(6) Uani 1 1 d . . . . .
C6 C 0.5931(2) 0.0572(3) 0.95155(7) 0.0447(6) Uani 1 1 d . . . . .
C7 C 0.6307(3) 0.1863(3) 0.96816(8) 0.0504(7) Uani 1 1 d . . . . .
C8 C 0.6052(3) 0.3106(3) 0.94397(10) 0.0654(9) Uani 1 1 d . . . . .
H8A H 0.683126 0.364552 0.945202 0.078 Uiso 1 1 calc R U . . .
H8B H 0.538623 0.362357 0.955807 0.078 Uiso 1 1 calc R U . . .
C9 C 0.5635(3) 0.2873(3) 0.90141(10) 0.0656(9) Uani 1 1 d . . . . .
H9A H 0.638062 0.263182 0.887127 0.079 Uiso 1 1 calc R U . . .
H9B H 0.527359 0.369362 0.890116 0.079 Uiso 1 1 calc R U . . .
C10 C 0.4640(3) 0.1768(3) 0.89722(8) 0.0489(7) Uani 1 1 d . . . . .
H10 H 0.447721 0.158184 0.869170 0.059 Uiso 1 1 calc R U . . .
C11 C 0.3370(2) 0.2198(3) 0.91324(7) 0.0448(6) Uani 1 1 d . . . . .
H11 H 0.355786 0.271879 0.937251 0.054 Uiso 1 1 calc R U . . .
C12 C 0.2615(2) 0.3051(3) 0.88445(8) 0.0489(7) Uani 1 1 d . . . . .
H12 H 0.246547 0.269448 0.859398 0.059 Uiso 1 1 calc R U . . .
C13 C 0.2140(3) 0.4232(3) 0.89006(9) 0.0569(8) Uani 1 1 d . . . . .
C14 C 0.1380(3) 0.4932(3) 0.85776(12) 0.0729(10) Uani 1 1 d . . . . .
H14A H 0.158430 0.454631 0.832818 0.087 Uiso 1 1 calc R U . . .
H14B H 0.162480 0.587113 0.857636 0.087 Uiso 1 1 calc R U . . .
C15 C -0.0070(3) 0.4822(4) 0.86223(13) 0.0811(12) Uani 1 1 d . . . . .
H15A H -0.022685 0.492732 0.889767 0.097 Uiso 1 1 calc R U . . .
H15B H -0.034633 0.392649 0.854459 0.097 Uiso 1 1 calc R U . . .
C16 C -0.0910(3) 0.5841(3) 0.83847(12) 0.0686(10) Uani 1 1 d . . . . .
C17 C -0.0543(3) 0.5805(3) 0.79581(11) 0.0753(11) Uani 1 1 d . . . . .
H17 H 0.038750 0.598281 0.796361 0.090 Uiso 1 1 calc R U . . .
C18 C -0.1195(4) 0.6927(3) 0.77172(10) 0.0751(10) Uani 1 1 d . . . . .
H18A H -0.094234 0.687026 0.744899 0.090 Uiso 1 1 calc R U . . .
H18B H -0.212479 0.681439 0.771344 0.090 Uiso 1 1 calc R U . . .
C19 C -0.0839(3) 0.8287(3) 0.78813(8) 0.0558(7) Uani 1 1 d . . . . .
H19 H -0.135344 0.894782 0.772719 0.067 Uiso 1 1 calc R U . . .
C20 C -0.1230(2) 0.8389(3) 0.83011(8) 0.0500(7) Uani 1 1 d . . . . .
H20 H -0.217112 0.828632 0.828988 0.060 Uiso 1 1 calc R U . . .
C21 C -0.0679(3) 0.7241(3) 0.85564(9) 0.0554(7) Uani 1 1 d . . . . .
H21 H 0.025922 0.737028 0.857954 0.066 Uiso 1 1 calc R U . . .
C22 C -0.1148(4) 0.7419(5) 0.89692(12) 0.0935(15) Uani 1 1 d . . . . .
H22A H -0.208392 0.738128 0.895613 0.112 Uiso 1 1 calc R U . . .
H22B H -0.082408 0.668442 0.913372 0.112 Uiso 1 1 calc R U . . .
C23 C -0.0714(4) 0.8712(6) 0.91510(11) 0.0995(15) Uani 1 1 d . . . . .
H23A H -0.102965 0.878289 0.941172 0.119 Uiso 1 1 calc R U . . .
H23B H 0.022216 0.873951 0.917576 0.119 Uiso 1 1 calc R U . . .
C24 C -0.1208(4) 0.9852(4) 0.89068(11) 0.0804(11) Uani 1 1 d . . . . .
H24A H -0.082982 1.067134 0.901522 0.096 Uiso 1 1 calc R U . . .
H24B H -0.213447 0.991085 0.892753 0.096 Uiso 1 1 calc R U . . .
C25 C -0.0942(3) 0.9783(3) 0.84750(9) 0.0543(7) Uani 1 1 d . . . . .
C26 C 0.0437(3) 1.0240(3) 0.84067(11) 0.0682(9) Uani 1 1 d . . . . .
H26 H 0.051005 1.119165 0.847569 0.082 Uiso 1 1 calc R U . . .
C27 C 0.0792(3) 1.0082(3) 0.79931(12) 0.0732(10) Uani 1 1 d . . . . .
H27A H 0.169409 1.031735 0.797495 0.088 Uiso 1 1 calc R U . . .
H27B H 0.027717 1.068941 0.782590 0.088 Uiso 1 1 calc R U . . .
C28 C 0.0575(3) 0.8657(3) 0.78503(9) 0.0594(8) Uani 1 1 d . . . . .
H28 H 0.108364 0.807076 0.803100 0.071 Uiso 1 1 calc R U . . .
C29 C 0.1067(4) 0.8464(4) 0.74534(11) 0.0890(12) Uani 1 1 d . . . . .
C30 C 0.2100(6) 0.7721(6) 0.74063(14) 0.138(2) Uani 1 1 d . . . . .
H30A H 0.242359 0.764064 0.715924 0.166 Uiso 1 1 calc R U . . .
H30B H 0.250516 0.727860 0.762006 0.166 Uiso 1 1 calc R U . . .
C31 C 0.0411(6) 0.9172(7) 0.71203(13) 0.143(2) Uani 1 1 d . . . . .
H31A H 0.086653 0.901552 0.688826 0.214 Uiso 1 1 calc R U . . .
H31B H 0.039674 1.011576 0.717476 0.214 Uiso 1 1 calc R U . . .
H31C H -0.045828 0.884628 0.708006 0.214 Uiso 1 1 calc R U . . .
C32 C -0.1853(3) 1.0811(3) 0.82690(11) 0.0729(9) Uani 1 1 d . . . . .
H32A H -0.173252 1.166946 0.839346 0.109 Uiso 1 1 calc R U . . .
H32B H -0.273150 1.052673 0.828668 0.109 Uiso 1 1 calc R U . . .
H32C H -0.166430 1.088118 0.799804 0.109 Uiso 1 1 calc R U . . .
C33 C -0.0757(5) 0.4473(4) 0.77468(18) 0.123(2) Uani 1 1 d . . . . .
H33A H -0.166487 0.428017 0.771996 0.185 Uiso 1 1 calc R U . . .
H33B H -0.031918 0.377352 0.789550 0.185 Uiso 1 1 calc R U . . .
H33C H -0.042128 0.452483 0.749144 0.185 Uiso 1 1 calc R U . . .
C34 C -0.2318(3) 0.5405(4) 0.84185(18) 0.1149(19) Uani 1 1 d . . . . .
H34A H -0.248701 0.530613 0.869027 0.172 Uiso 1 1 calc R U . . .
H34B H -0.246308 0.456406 0.828601 0.172 Uiso 1 1 calc R U . . .
H34C H -0.288587 0.607168 0.830033 0.172 Uiso 1 1 calc R U . . .
C35 C 0.2286(4) 0.4983(4) 0.92780(13) 0.0916(13) Uani 1 1 d . . . . .
H35A H 0.296820 0.562949 0.926504 0.137 Uiso 1 1 calc R U . . .
H35B H 0.249302 0.436760 0.948889 0.137 Uiso 1 1 calc R U . . .
H35C H 0.149239 0.543562 0.932328 0.137 Uiso 1 1 calc R U . . .
C36 C 0.4386(4) -0.3133(4) 0.86352(11) 0.0871(12) Uani 1 1 d . . . . .
H36A H 0.487729 -0.265242 0.845160 0.131 Uiso 1 1 calc R U . . .
H36B H 0.354558 -0.273475 0.864369 0.131 Uiso 1 1 calc R U . . .
H36C H 0.429825 -0.405193 0.855429 0.131 Uiso 1 1 calc R U . . .
C37 C 0.7444(4) -0.1816(4) 1.02098(11) 0.0794(10) Uani 1 1 d . . . . .
H37A H 0.802007 -0.227199 1.004523 0.119 Uiso 1 1 calc R U . . .
H37B H 0.670226 -0.236876 1.024473 0.119 Uiso 1 1 calc R U . . .
H37C H 0.788126 -0.163709 1.046051 0.119 Uiso 1 1 calc R U . . .
O1 O 0.5026(2) -0.3073(2) 0.90092(7) 0.0727(6) Uani 1 1 d . . . . .
O2 O 0.70431(19) -0.0589(2) 1.00310(6) 0.0634(6) Uani 1 1 d . . . . .
O3 O 0.6827(2) 0.2009(2) 1.00035(6) 0.0740(7) Uani 1 1 d . . . . .
O4 O 0.25864(17) 0.10842(19) 0.92230(5) 0.0498(5) Uani 1 1 d . . . . .
H4 H 0.272982 0.087808 0.945453 0.075 Uiso 1 1 calc R U . . .
O5 O 0.1390(2) 0.9517(3) 0.86447(8) 0.0837(8) Uani 1 1 d . . . . .
H5 H 0.169479 1.000804 0.882008 0.126 Uiso 1 1 calc R U . . .

loop_
_atom_site_aniso_label
_atom_site_aniso_U_11
_atom_site_aniso_U_22
_atom_site_aniso_U_33
_atom_site_aniso_U_23
_atom_site_aniso_U_13
_atom_site_aniso_U_12
C1 0.0377(13) 0.0518(16) 0.0459(15) 0.0040(13) 0.0042(11) 0.0042(12)
C2 0.0464(14) 0.0627(18) 0.0489(16) -0.0058(15) -0.0062(12) 0.0083(14)
C3 0.0477(15) 0.0525(17) 0.0621(18) -0.0065(15) 0.0036(13) 0.0047(14)
C4 0.0511(16) 0.0517(17) 0.0613(18) 0.0080(15) 0.0009(14) 0.0126(14)
C5 0.0400(13) 0.0581(17) 0.0448(15) 0.0026(14) -0.0004(11) 0.0058(13)
C6 0.0371(13) 0.0539(16) 0.0431(14) 0.0027(13) 0.0030(11) 0.0036(12)
C7 0.0436(14) 0.0602(19) 0.0473(16) 0.0024(14) 0.0017(12) -0.0008(13)
C8 0.0532(16) 0.0528(18) 0.088(2) 0.0107(17) -0.0151(16) -0.0087(15)
C9 0.0532(17) 0.067(2) 0.076(2) 0.0292(17) -0.0010(15) 0.0039(15)
C10 0.0523(15) 0.0538(17) 0.0394(14) 0.0057(12) -0.0056(12) 0.0079(13)
C11 0.0467(14) 0.0479(15) 0.0384(14) 0.0017(12) -0.0079(11) 0.0037(13)
C12 0.0466(14) 0.0511(17) 0.0478(15) 0.0044(13) -0.0070(12) 0.0038(13)
C13 0.0470(15) 0.0498(17) 0.074(2) 0.0082(16) 0.0010(14) 0.0037(14)
C14 0.0527(18) 0.0578(19) 0.108(3) 0.033(2) 0.0021(18) 0.0103(15)
C15 0.0510(18) 0.058(2) 0.133(3) 0.040(2) -0.0041(19) -0.0012(15)
C16 0.0421(16) 0.0533(19) 0.109(3) 0.0259(19) -0.0063(16) -0.0043(14)
C17 0.067(2) 0.0443(18) 0.110(3) -0.0090(18) -0.032(2) -0.0001(16)
C18 0.082(2) 0.064(2) 0.074(2) -0.0106(18) -0.0378(18) 0.0108(18)
C19 0.0630(17) 0.0514(17) 0.0501(16) 0.0040(14) -0.0190(13) 0.0132(15)
C20 0.0358(13) 0.0528(17) 0.0596(17) 0.0099(14) -0.0106(12) 0.0023(12)
C21 0.0372(13) 0.0651(19) 0.0635(18) 0.0224(16) 0.0005(12) 0.0069(14)
C22 0.077(2) 0.126(4) 0.081(3) 0.051(3) 0.030(2) 0.042(3)
C23 0.087(3) 0.158(5) 0.053(2) 0.004(3) 0.0056(19) 0.043(3)
C24 0.066(2) 0.105(3) 0.070(2) -0.008(2) 0.0019(17) 0.025(2)
C25 0.0469(16) 0.0573(18) 0.0573(18) -0.0044(14) -0.0069(13) 0.0098(13)
C26 0.0604(19) 0.0508(19) 0.092(3) -0.0131(17) -0.0066(18) -0.0020(15)
C27 0.070(2) 0.0526(19) 0.099(3) 0.0140(18) 0.0203(19) -0.0068(16)
C28 0.0665(19) 0.0574(18) 0.0542(18) 0.0146(15) 0.0029(15) 0.0088(15)
C29 0.121(3) 0.085(3) 0.064(2) 0.025(2) 0.023(2) 0.033(3)
C30 0.172(5) 0.153(5) 0.096(3) 0.035(3) 0.061(3) 0.094(4)
C31 0.182(5) 0.178(6) 0.072(3) 0.057(3) 0.036(3) 0.087(5)
C32 0.074(2) 0.0543(19) 0.089(2) -0.0031(18) -0.0078(18) 0.0162(17)
C33 0.115(4) 0.062(2) 0.184(5) -0.033(3) -0.056(3) 0.009(2)
C34 0.048(2) 0.076(3) 0.218(6) 0.051(3) -0.012(3) -0.0102(18)
C35 0.093(3) 0.067(2) 0.115(3) -0.024(2) 0.012(2) 0.019(2)
C36 0.093(3) 0.076(3) 0.091(3) -0.035(2) -0.005(2) -0.009(2)
C37 0.081(2) 0.081(2) 0.072(2) 0.020(2) -0.0225(18) 0.018(2)
O1 0.0735(14) 0.0568(14) 0.0862(16) -0.0150(12) -0.0076(12) 0.0022(11)
O2 0.0655(12) 0.0703(14) 0.0519(12) 0.0110(11) -0.0153(10) 0.0115(11)
O3 0.1007(17) 0.0710(15) 0.0485(12) 0.0006(11) -0.0099(12) -0.0161(13)
O4 0.0495(10) 0.0555(12) 0.0431(10) 0.0053(9) -0.0074(8) -0.0004(9)
O5 0.0539(13) 0.0839(17) 0.110(2) -0.0332(15) -0.0257(12) 0.0072(12)

loop_
_atom_type_symbol
_atom_type_description
_atom_type_scat_dispersion_real
_atom_type_scat_dispersion_imag
_atom_type_scat_source
C C 0.0033 0.0016 'International Tables Vol C Tables 4.2.6.8 and 6.1.1.4'
H H 0.0000 0.0000 'International Tables Vol C Tables 4.2.6.8 and 6.1.1.4'
O O 0.0106 0.0060 'International Tables Vol C Tables 4.2.6.8 and 6.1.1.4'

loop_
_geom_angle_atom_site_label_1
_geom_angle_atom_site_label_2
_geom_angle_atom_site_label_3
_geom_angle
_geom_angle_site_symmetry_1
_geom_angle_site_symmetry_3
_geom_angle_publ_flag
C2 C1 C6 121.3(3) . . ?
C2 C1 C10 117.7(2) . . ?
C6 C1 C10 120.9(3) . . ?
C1 C2 C3 119.6(3) . . ?
C1 C2 H2 120.2 . . ?
C3 C2 H2 120.2 . . ?
O1 C3 C2 123.9(3) . . ?
O1 C3 C4 115.4(3) . . ?
C2 C3 C4 120.7(3) . . ?
C5 C4 C3 119.9(3) . . ?
C5 C4 H4A 120.1 . . ?
C3 C4 H4A 120.1 . . ?
O2 C5 C4 121.6(3) . . ?
O2 C5 C6 117.4(3) . . ?
C4 C5 C6 121.0(2) . . ?
C1 C6 C5 117.5(3) . . ?
C1 C6 C7 119.7(2) . . ?
C5 C6 C7 122.8(2) . . ?
O3 C7 C6 124.0(3) . . ?
O3 C7 C8 117.1(3) . . ?
C6 C7 C8 118.9(2) . . ?
C7 C8 C9 115.6(3) . . ?
C7 C8 H8A 108.4 . . ?
C9 C8 H8A 108.4 . . ?
C7 C8 H8B 108.4 . . ?
C9 C8 H8B 108.4 . . ?
H8A C8 H8B 107.4 . . ?
C8 C9 C10 110.9(2) . . ?
C8 C9 H9A 109.5 . . ?
C10 C9 H9A 109.5 . . ?
C8 C9 H9B 109.5 . . ?
C10 C9 H9B 109.5 . . ?
H9A C9 H9B 108.0 . . ?
C1 C10 C9 109.8(2) . . ?
C1 C10 C11 112.2(2) . . ?
C9 C10 C11 111.3(2) . . ?
C1 C10 H10 107.8 . . ?
C9 C10 H10 107.8 . . ?
C11 C10 H10 107.8 . . ?
O4 C11 C12 107.9(2) . . ?
O4 C11 C10 112.2(2) . . ?
C12 C11 C10 110.9(2) . . ?
O4 C11 H11 108.6 . . ?
C12 C11 H11 108.6 . . ?
C10 C11 H11 108.6 . . ?
C13 C12 C11 127.8(3) . . ?
C13 C12 H12 116.1 . . ?
C11 C12 H12 116.1 . . ?
C12 C13 C14 120.4(3) . . ?
C12 C13 C35 124.4(3) . . ?
C14 C13 C35 115.2(3) . . ?
C13 C14 C15 111.8(3) . . ?
C13 C14 H14A 109.3 . . ?
C15 C14 H14A 109.3 . . ?
C13 C14 H14B 109.3 . . ?
C15 C14 H14B 109.3 . . ?
H14A C14 H14B 107.9 . . ?
C14 C15 C16 115.4(3) . . ?
C14 C15 H15A 108.4 . . ?
C16 C15 H15A 108.4 . . ?
C14 C15 H15B 108.4 . . ?
C16 C15 H15B 108.4 . . ?
H15A C15 H15B 107.5 . . ?
C21 C16 C17 110.2(3) . . ?
C21 C16 C34 110.9(3) . . ?
C17 C16 C34 111.1(3) . . ?
C21 C16 C15 109.4(3) . . ?
C17 C16 C15 108.7(3) . . ?
C34 C16 C15 106.5(3) . . ?
C33 C17 C18 109.8(3) . . ?
C33 C17 C16 115.8(4) . . ?
C18 C17 C16 111.6(3) . . ?
C33 C17 H17 106.3 . . ?
C18 C17 H17 106.3 . . ?
C16 C17 H17 106.3 . . ?
C19 C18 C17 111.8(2) . . ?
C19 C18 H18A 109.3 . . ?
C17 C18 H18A 109.3 . . ?
C19 C18 H18B 109.3 . . ?
C17 C18 H18B 109.3 . . ?
H18A C18 H18B 107.9 . . ?
C18 C19 C20 109.8(3) . . ?
C18 C19 C28 114.1(3) . . ?
C20 C19 C28 111.4(2) . . ?
C18 C19 H19 107.1 . . ?
C20 C19 H19 107.1 . . ?
C28 C19 H19 107.1 . . ?
C19 C20 C21 112.1(2) . . ?
C19 C20 C25 111.7(2) . . ?
C21 C20 C25 113.7(2) . . ?
C19 C20 H20 106.3 . . ?
C21 C20 H20 106.3 . . ?
C25 C20 H20 106.3 . . ?
C16 C21 C20 115.0(2) . . ?
C16 C21 C22 114.1(3) . . ?
C20 C21 C22 108.1(3) . . ?
C16 C21 H21 106.4 . . ?
C20 C21 H21 106.4 . . ?
C22 C21 H21 106.4 . . ?
C23 C22 C21 112.3(3) . . ?
C23 C22 H22A 109.1 . . ?
C21 C22 H22A 109.1 . . ?
C23 C22 H22B 109.1 . . ?
C21 C22 H22B 109.1 . . ?
H22A C22 H22B 107.9 . . ?
C24 C23 C22 110.2(3) . . ?
C24 C23 H23A 109.6 . . ?
C22 C23 H23A 109.6 . . ?
C24 C23 H23B 109.6 . . ?
C22 C23 H23B 109.6 . . ?
H23A C23 H23B 108.1 . . ?
C23 C24 C25 115.8(3) . . ?
C23 C24 H24A 108.3 . . ?
C25 C24 H24A 108.3 . . ?
C23 C24 H24B 108.3 . . ?
C25 C24 H24B 108.3 . . ?
H24A C24 H24B 107.4 . . ?
C24 C25 C26 111.3(3) . . ?
C24 C25 C20 111.9(3) . . ?
C26 C25 C20 111.8(2) . . ?
C24 C25 C32 105.7(3) . . ?
C26 C25 C32 106.6(3) . . ?
C20 C25 C32 109.2(2) . . ?
O5 C26 C27 106.3(3) . . ?
O5 C26 C25 112.4(3) . . ?
C27 C26 C25 113.7(3) . . ?
O5 C26 H26 108.1 . . ?
C27 C26 H26 108.1 . . ?
C25 C26 H26 108.1 . . ?
C26 C27 C28 111.3(3) . . ?
C26 C27 H27A 109.4 . . ?
C28 C27 H27A 109.4 . . ?
C26 C27 H27B 109.4 . . ?
C28 C27 H27B 109.4 . . ?
H27A C27 H27B 108.0 . . ?
C29 C28 C27 111.2(3) . . ?
C29 C28 C19 114.7(3) . . ?
C27 C28 C19 109.2(3) . . ?
C29 C28 H28 107.1 . . ?
C27 C28 H28 107.1 . . ?
C19 C28 H28 107.1 . . ?
C30 C29 C31 121.0(4) . . ?
C30 C29 C28 120.7(4) . . ?
C31 C29 C28 118.3(3) . . ?
C29 C30 H30A 120.0 . . ?
C29 C30 H30B 120.0 . . ?
H30A C30 H30B 120.0 . . ?
C29 C31 H31A 109.5 . . ?
C29 C31 H31B 109.5 . . ?
H31A C31 H31B 109.5 . . ?
C29 C31 H31C 109.5 . . ?
H31A C31 H31C 109.5 . . ?
H31B C31 H31C 109.5 . . ?
C25 C32 H32A 109.5 . . ?
C25 C32 H32B 109.5 . . ?
H32A C32 H32B 109.5 . . ?
C25 C32 H32C 109.5 . . ?
H32A C32 H32C 109.5 . . ?
H32B C32 H32C 109.5 . . ?
C17 C33 H33A 109.5 . . ?
C17 C33 H33B 109.5 . . ?
H33A C33 H33B 109.5 . . ?
C17 C33 H33C 109.5 . . ?
H33A C33 H33C 109.5 . . ?
H33B C33 H33C 109.5 . . ?
C16 C34 H34A 109.5 . . ?
C16 C34 H34B 109.5 . . ?
H34A C34 H34B 109.5 . . ?
C16 C34 H34C 109.5 . . ?
H34A C34 H34C 109.5 . . ?
H34B C34 H34C 109.5 . . ?
C13 C35 H35A 109.5 . . ?
C13 C35 H35B 109.5 . . ?
H35A C35 H35B 109.5 . . ?
C13 C35 H35C 109.5 . . ?
H35A C35 H35C 109.5 . . ?
H35B C35 H35C 109.5 . . ?
O1 C36 H36A 109.5 . . ?
O1 C36 H36B 109.5 . . ?
H36A C36 H36B 109.5 . . ?
O1 C36 H36C 109.5 . . ?
H36A C36 H36C 109.5 . . ?
H36B C36 H36C 109.5 . . ?
O2 C37 H37A 109.5 . . ?
O2 C37 H37B 109.5 . . ?
H37A C37 H37B 109.5 . . ?
O2 C37 H37C 109.5 . . ?
H37A C37 H37C 109.5 . . ?
H37B C37 H37C 109.5 . . ?
C3 O1 C36 117.4(3) . . ?
C5 O2 C37 118.0(3) . . ?
C11 O4 H4 109.5 . . ?
C26 O5 H5 109.5 . . ?

loop_
_geom_bond_atom_site_label_1
_geom_bond_atom_site_label_2
_geom_bond_distance
_geom_bond_site_symmetry_2
_geom_bond_publ_flag
C1 C2 1.376(4) . ?
C1 C6 1.412(3) . ?
C1 C10 1.512(4) . ?
C2 C3 1.385(4) . ?
C2 H2 0.9400 . ?
C3 O1 1.360(4) . ?
C3 C4 1.389(4) . ?
C4 C5 1.375(4) . ?
C4 H4A 0.9400 . ?
C5 O2 1.364(3) . ?
C5 C6 1.414(4) . ?
C6 C7 1.465(4) . ?
C7 O3 1.215(3) . ?
C7 C8 1.519(4) . ?
C8 C9 1.524(5) . ?
C8 H8A 0.9800 . ?
C8 H8B 0.9800 . ?
C9 C10 1.526(4) . ?
C9 H9A 0.9800 . ?
C9 H9B 0.9800 . ?
C10 C11 1.535(4) . ?
C10 H10 0.9900 . ?
C11 O4 1.436(3) . ?
C11 C12 1.501(3) . ?
C11 H11 0.9900 . ?
C12 C13 1.309(4) . ?
C12 H12 0.9400 . ?
C13 C14 1.504(4) . ?
C13 C35 1.506(5) . ?
C14 C15 1.541(4) . ?
C14 H14A 0.9800 . ?
C14 H14B 0.9800 . ?
C15 C16 1.553(4) . ?
C15 H15A 0.9800 . ?
C15 H15B 0.9800 . ?
C16 C21 1.544(5) . ?
C16 C17 1.545(6) . ?
C16 C34 1.551(5) . ?
C17 C33 1.537(5) . ?
C17 C18 1.538(4) . ?
C17 H17 0.9900 . ?
C18 C19 1.520(4) . ?
C18 H18A 0.9800 . ?
C18 H18B 0.9800 . ?
C19 C20 1.533(4) . ?
C19 C28 1.539(4) . ?
C19 H19 0.9900 . ?
C20 C21 1.544(4) . ?
C20 C25 1.550(4) . ?
C20 H20 0.9900 . ?
C21 C22 1.546(5) . ?
C21 H21 0.9900 . ?
C22 C23 1.504(7) . ?
C22 H22A 0.9800 . ?
C22 H22B 0.9800 . ?
C23 C24 1.497(6) . ?
C23 H23A 0.9800 . ?
C23 H23B 0.9800 . ?
C24 C25 1.534(5) . ?
C24 H24A 0.9800 . ?
C24 H24B 0.9800 . ?
C25 C26 1.548(4) . ?
C25 C32 1.551(4) . ?
C26 O5 1.449(4) . ?
C26 C27 1.506(5) . ?
C26 H26 0.9900 . ?
C27 C28 1.529(5) . ?
C27 H27A 0.9800 . ?
C27 H27B 0.9800 . ?
C28 C29 1.505(5) . ?
C28 H28 0.9900 . ?
C29 C30 1.335(6) . ?
C29 C31 1.484(5) . ?
C30 H30A 0.9400 . ?
C30 H30B 0.9400 . ?
C31 H31A 0.9700 . ?
C31 H31B 0.9700 . ?
C31 H31C 0.9700 . ?
C32 H32A 0.9700 . ?
C32 H32B 0.9700 . ?
C32 H32C 0.9700 . ?
C33 H33A 0.9700 . ?
C33 H33B 0.9700 . ?
C33 H33C 0.9700 . ?
C34 H34A 0.9700 . ?
C34 H34B 0.9700 . ?
C34 H34C 0.9700 . ?
C35 H35A 0.9700 . ?
C35 H35B 0.9700 . ?
C35 H35C 0.9700 . ?
C36 O1 1.418(4) . ?
C36 H36A 0.9700 . ?
C36 H36B 0.9700 . ?
C36 H36C 0.9700 . ?
C37 O2 1.432(4) . ?
C37 H37A 0.9700 . ?
C37 H37B 0.9700 . ?
C37 H37C 0.9700 . ?
O4 H4 0.8300 . ?
O5 H5 0.8300 . ?
